data_4061419
_journal_name_full Organometallics
_journal_paper_doi 10.1021/om050079m
_journal_year 2005
_chemical_formula_sum 'C44 H60 B10 N7 O3 P Zr'
_chemical_formula_weight 965.28
_space_group_IT_number 2
_symmetry_cell_setting triclinic
_symmetry_space_group_name_Hall '-P 1'
_symmetry_space_group_name_H-M 'P -1'
_cell_angle_alpha 102.192(2)
_cell_angle_beta 91.256(2)
_cell_angle_gamma 102.5000(10)
_cell_formula_units_Z 2
_cell_length_a 11.0333(7)
_cell_length_b 12.1012(8)
_cell_length_c 20.0853(13)
_cell_measurement_temperature 293(2)
_cell_volume 2552.7(3)
_diffrn_ambient_temperature 293(2)
_exptl_crystal_density_diffrn 1.256
_cod_depositor_comments
;
The following automatic conversions were performed:
'_symmetry_cell_setting' value 'Triclinic' changed to 'triclinic'
according to '/home/saulius/struct/CIF-dictionaries/cif_core.dic'
dictionary named 'cif_core.dic' version 2.4.1 from 2010-06-29.

Automatic conversion script
Id: cif_fix_enum 1527 2010-12-29 10:47:43Z saulius 
;
_cod_database_code 4061419

loop_
_symmetry_equiv_pos_as_xyz
'x, y, z'
'-x, -y, -z'

loop_
_atom_site_label
_atom_site_type_symbol
_atom_site_fract_x
_atom_site_fract_y
_atom_site_fract_z
_atom_site_U_iso_or_equiv
_atom_site_adp_type
_atom_site_occupancy
_atom_site_symmetry_multiplicity
_atom_site_calc_flag
_atom_site_refinement_flags
_atom_site_disorder_assembly
_atom_site_disorder_group
P1 P 0.84282(14) 1.04289(14) 0.75004(7) 0.0373(4) Uani 1 1 d . . .
Zr1 Zr 0.54284(5) 0.79460(5) 0.72796(3) 0.03146(18) Uani 1 1 d . . .
O1 O 0.5481(3) 0.7800(3) 0.83142(17) 0.0404(10) Uani 1 1 d . . .
O2 O 0.4685(3) 0.6171(3) 0.72177(17) 0.0386(9) Uani 1 1 d . . .
O3 O 0.3509(3) 0.8003(3) 0.74313(18) 0.0416(10) Uani 1 1 d . . .
N1 N 0.8987(4) 1.1046(4) 0.6879(2) 0.0433(12) Uani 1 1 d . . .
N2 N 0.5566(4) 0.7053(4) 0.9228(2) 0.0440(13) Uani 1 1 d . . .
N3 N 0.4119(4) 0.6057(4) 0.8313(2) 0.0376(12) Uani 1 1 d . . .
N4 N 0.2765(5) 0.5111(4) 0.7383(2) 0.0505(14) Uani 1 1 d . . .
H4A H 0.2265 0.4913 0.7681 0.061 Uiso 1 1 calc R . .
N5 N 0.2044(5) 0.7925(5) 0.6612(2) 0.0533(14) Uani 1 1 d . . .
N6 N 0.4215(4) 0.8015(4) 0.6422(2) 0.0391(12) Uani 1 1 d . . .
C1 C 0.5647(5) 0.9975(5) 0.7764(3) 0.0363(14) Uani 1 1 d . . .
C2 C 0.7006(5) 1.0982(5) 0.7790(3) 0.0379(14) Uani 1 1 d . . .
C3 C 0.8379(6) 1.0882(6) 0.6190(3) 0.0517(17) Uani 1 1 d . . .
H3A H 0.7517 1.0459 0.6199 0.062 Uiso 1 1 calc R . .
C4 C 0.8980(7) 1.0128(7) 0.5641(3) 0.090(3) Uani 1 1 d . . .
H4B H 0.8982 0.9405 0.5766 0.134 Uiso 1 1 calc R . .
H4C H 0.9821 1.0527 0.5605 0.134 Uiso 1 1 calc R . .
H4D H 0.8515 0.9982 0.5210 0.134 Uiso 1 1 calc R . .
C5 C 0.8323(7) 1.2014(7) 0.5996(4) 0.082(2) Uani 1 1 d . . .
H5A H 0.7929 1.2465 0.6340 0.124 Uiso 1 1 calc R . .
H5B H 0.7854 1.1855 0.5565 0.124 Uiso 1 1 calc R . .
H5C H 0.9152 1.2440 0.5961 0.124 Uiso 1 1 calc R . .
C6 C 1.0255(6) 1.1837(6) 0.7011(4) 0.066(2) Uani 1 1 d . . .
H6A H 1.0461 1.2110 0.6593 0.079 Uiso 1 1 calc R . .
C7 C 1.1246(7) 1.1240(9) 0.7174(5) 0.134(4) Uani 1 1 d . . .
H7A H 1.1238 1.0578 0.6812 0.201 Uiso 1 1 calc R . .
H7B H 1.1090 1.0992 0.7594 0.201 Uiso 1 1 calc R . .
H7C H 1.2045 1.1769 0.7221 0.201 Uiso 1 1 calc R . .
C8 C 1.0273(7) 1.2909(7) 0.7582(4) 0.100(3) Uani 1 1 d . . .
H8A H 0.9640 1.3289 0.7472 0.149 Uiso 1 1 calc R . .
H8B H 1.1072 1.3435 0.7624 0.149 Uiso 1 1 calc R . .
H8C H 1.0116 1.2674 0.8005 0.149 Uiso 1 1 calc R . .
C11 C 0.7681(5) 0.8922(5) 0.7124(3) 0.0352(14) Uani 1 1 d . . .
C12 C 0.7052(5) 0.8324(5) 0.6480(3) 0.0379(14) Uani 1 1 d . . .
H12A H 0.6965 0.8689 0.6095 0.046 Uiso 1 1 calc R . .
C13 C 0.6785(5) 0.7135(6) 0.6431(3) 0.0452(16) Uani 1 1 d . . .
H13A H 0.6485 0.6549 0.6010 0.054 Uiso 1 1 calc R . .
C14 C 0.7345(6) 0.5875(6) 0.7259(4) 0.063(2) Uani 1 1 d . . .
H14A H 0.6963 0.5151 0.6993 0.075 Uiso 1 1 calc R . .
C15 C 0.7934(7) 0.5964(6) 0.7858(4) 0.070(2) Uani 1 1 d . . .
H15A H 0.7978 0.5292 0.8002 0.084 Uiso 1 1 calc R . .
C16 C 0.8504(6) 0.7068(6) 0.8288(3) 0.064(2) Uani 1 1 d . . .
H16A H 0.8915 0.7094 0.8702 0.076 Uiso 1 1 calc R . .
C17 C 0.8459(5) 0.8079(6) 0.8104(3) 0.0448(15) Uani 1 1 d . . .
H17A H 0.8816 0.8790 0.8393 0.054 Uiso 1 1 calc R . .
C18 C 0.7855(5) 0.8025(5) 0.7464(3) 0.0344(14) Uani 1 1 d . . .
C19 C 0.7306(5) 0.6909(5) 0.7030(3) 0.0419(15) Uani 1 1 d . . .
C21 C 0.5070(5) 0.6976(5) 0.8613(3) 0.0372(14) Uani 1 1 d . . .
C22 C 0.6368(6) 0.8151(6) 0.9584(3) 0.0558(18) Uani 1 1 d . . .
H22A H 0.6331 0.8737 0.9332 0.084 Uiso 1 1 calc R . .
H22B H 0.7209 0.8063 0.9621 0.084 Uiso 1 1 calc R . .
H22C H 0.6092 0.8377 1.0032 0.084 Uiso 1 1 calc R . .
C23 C 0.5509(7) 0.6070(6) 0.9555(3) 0.065(2) Uani 1 1 d . . .
H23A H 0.4957 0.5393 0.9282 0.097 Uiso 1 1 calc R . .
H23B H 0.5207 0.6249 1.0001 0.097 Uiso 1 1 calc R . .
H23C H 0.6326 0.5924 0.9596 0.097 Uiso 1 1 calc R . .
C24 C 0.3191(5) 0.5566(6) 0.8735(3) 0.0437(15) Uani 1 1 d . . .
C25 C 0.2586(7) 0.6291(7) 0.9152(4) 0.077(2) Uani 1 1 d . . .
H25A H 0.2742 0.7077 0.9149 0.092 Uiso 1 1 calc R . .
C26 C 0.1741(8) 0.5834(9) 0.9576(5) 0.108(3) Uani 1 1 d . . .
H26A H 0.1326 0.6313 0.9865 0.129 Uiso 1 1 calc R . .
C27 C 0.1518(8) 0.4687(10) 0.9571(4) 0.101(3) Uani 1 1 d . . .
H27A H 0.0963 0.4387 0.9864 0.122 Uiso 1 1 calc R . .
C28 C 0.2084(7) 0.3977(7) 0.9148(4) 0.073(2) Uani 1 1 d . . .
H28A H 0.1897 0.3186 0.9140 0.088 Uiso 1 1 calc R . .
C29 C 0.2941(6) 0.4412(6) 0.8728(3) 0.0540(17) Uani 1 1 d . . .
H29A H 0.3346 0.3922 0.8441 0.065 Uiso 1 1 calc R . .
C30 C 0.3819(5) 0.5763(5) 0.7582(3) 0.0384(14) Uani 1 1 d . . .
C31 C 0.2383(6) 0.4699(5) 0.6684(3) 0.0466(16) Uani 1 1 d . . .
C32 C 0.3031(7) 0.4034(6) 0.6255(3) 0.068(2) Uani 1 1 d . . .
H32A H 0.3764 0.3888 0.6416 0.081 Uiso 1 1 calc R . .
C33 C 0.2585(8) 0.3579(7) 0.5574(4) 0.084(2) Uani 1 1 d . . .
H33A H 0.3040 0.3136 0.5289 0.101 Uiso 1 1 calc R . .
C34 C 0.1541(8) 0.3749(8) 0.5314(4) 0.085(3) Uani 1 1 d . . .
H34A H 0.1271 0.3439 0.4857 0.102 Uiso 1 1 calc R . .
C35 C 0.0864(7) 0.4405(7) 0.5745(4) 0.076(2) Uani 1 1 d . . .
H35A H 0.0130 0.4542 0.5578 0.091 Uiso 1 1 calc R . .
C36 C 0.1282(7) 0.4852(6) 0.6424(4) 0.066(2) Uani 1 1 d . . .
H36A H 0.0807 0.5267 0.6711 0.079 Uiso 1 1 calc R . .
C37 C 0.3219(5) 0.7966(5) 0.6803(3) 0.0396(15) Uani 1 1 d . . .
C38 C 0.1628(7) 0.8062(8) 0.5952(4) 0.091(3) Uani 1 1 d . . .
H38A H 0.2308 0.8098 0.5661 0.137 Uiso 1 1 calc R . .
H38B H 0.1336 0.8766 0.6008 0.137 Uiso 1 1 calc R . .
H38C H 0.0964 0.7414 0.5749 0.137 Uiso 1 1 calc R . .
C39 C 0.1098(6) 0.7855(7) 0.7125(4) 0.081(2) Uani 1 1 d . . .
H39A H 0.1470 0.7769 0.7542 0.122 Uiso 1 1 calc R . .
H39B H 0.0422 0.7199 0.6955 0.122 Uiso 1 1 calc R . .
H39C H 0.0790 0.8552 0.7210 0.122 Uiso 1 1 calc R . .
C40 C 0.4201(5) 0.7700(5) 0.5702(3) 0.0403(15) Uani 1 1 d . . .
C41 C 0.3689(6) 0.6582(6) 0.5349(3) 0.0584(19) Uani 1 1 d . . .
H41A H 0.3306 0.6031 0.5583 0.070 Uiso 1 1 calc R . .
C42 C 0.3738(7) 0.6272(7) 0.4650(4) 0.077(2) Uani 1 1 d . . .
H42A H 0.3363 0.5520 0.4418 0.093 Uiso 1 1 calc R . .
C43 C 0.4326(8) 0.7046(9) 0.4293(4) 0.075(2) Uani 1 1 d . . .
H43A H 0.4365 0.6821 0.3823 0.090 Uiso 1 1 calc R . .
C44 C 0.4859(7) 0.8159(7) 0.4630(4) 0.069(2) Uani 1 1 d . . .
H44A H 0.5266 0.8690 0.4390 0.082 Uiso 1 1 calc R . .
C45 C 0.4792(6) 0.8500(6) 0.5340(3) 0.0531(18) Uani 1 1 d . . .
H45A H 0.5143 0.9261 0.5567 0.064 Uiso 1 1 calc R . .
C51 C 0.9862(17) 1.0702(12) 0.9640(9) 0.241(14) Uani 1 1 d D . .
H51A H 0.9567 1.1308 0.9494 0.361 Uiso 1 1 calc R . .
H51B H 0.9696 1.0018 0.9278 0.361 Uiso 1 1 calc R . .
H51C H 1.0742 1.0950 0.9757 0.361 Uiso 1 1 calc R . .
N7 N 0.921(3) 1.044(3) 1.0250(10) 0.387(18) Uani 1 1 d D . .
C52 C 0.869(2) 1.025(3) 1.0751(10) 0.269(13) Uani 1 1 d D . .
B3 B 0.6555(6) 1.0569(6) 0.8518(3) 0.0399(17) Uani 1 1 d . . .
H3 H 0.7029 1.0041 0.8771 0.048 Uiso 1 1 calc R . .
B4 B 0.4943(7) 1.0409(7) 0.8505(3) 0.050(2) Uani 1 1 d . . .
H4 H 0.4350 0.9789 0.8758 0.060 Uiso 1 1 calc R . .
B5 B 0.4446(7) 1.0674(6) 0.7725(4) 0.0478(19) Uani 1 1 d . . .
H5 H 0.3524 1.0234 0.7469 0.057 Uiso 1 1 calc R . .
B6 B 0.5780(6) 1.0979(6) 0.7264(3) 0.0409(17) Uani 1 1 d . . .
H6 H 0.5748 1.0722 0.6704 0.049 Uiso 1 1 calc R . .
B7 B 0.7247(8) 1.2052(6) 0.8519(3) 0.053(2) Uani 1 1 d . . .
H7 H 0.8164 1.2502 0.8778 0.063 Uiso 1 1 calc R . .
B8 B 0.5932(8) 1.1706(7) 0.8979(4) 0.059(2) Uani 1 1 d . . .
H8 H 0.5991 1.1927 0.9541 0.070 Uiso 1 1 calc R . .
B9 B 0.4627(8) 1.1785(7) 0.8483(4) 0.060(2) Uani 1 1 d . . .
H9 H 0.3826 1.2071 0.8722 0.072 Uiso 1 1 calc R . .
B10 B 0.5139(7) 1.2119(7) 0.7706(4) 0.057(2) Uani 1 1 d . . .
H10 H 0.4669 1.2619 0.7428 0.069 Uiso 1 1 calc R . .
B11 B 0.6766(7) 1.2303(6) 0.7732(4) 0.0492(19) Uani 1 1 d . . .
H11 H 0.7365 1.2913 0.7476 0.059 Uiso 1 1 calc R . .
B12 B 0.6036(8) 1.2771(7) 0.8487(4) 0.065(2) Uani 1 1 d . . .
H12 H 0.6150 1.3697 0.8726 0.079 Uiso 1 1 calc R . .

loop_
_atom_site_aniso_label
_atom_site_aniso_U_11
_atom_site_aniso_U_22
_atom_site_aniso_U_33
_atom_site_aniso_U_23
_atom_site_aniso_U_13
_atom_site_aniso_U_12
P1 0.0328(9) 0.0377(10) 0.0387(9) 0.0098(8) 0.0010(7) 0.0009(7)
Zr1 0.0313(3) 0.0328(4) 0.0271(3) 0.0034(2) 0.0028(2) 0.0036(2)
O1 0.049(3) 0.034(2) 0.033(2) 0.0059(19) -0.0016(18) -0.001(2)
O2 0.045(2) 0.038(2) 0.028(2) 0.0026(18) 0.0075(17) 0.004(2)
O3 0.036(2) 0.051(3) 0.035(2) 0.006(2) 0.0066(18) 0.007(2)
N1 0.027(3) 0.051(3) 0.047(3) 0.012(3) 0.004(2) -0.003(2)
N2 0.050(3) 0.046(3) 0.032(3) 0.010(2) -0.006(2) 0.002(3)
N3 0.040(3) 0.033(3) 0.036(3) 0.007(2) 0.000(2) 0.002(2)
N4 0.046(3) 0.057(4) 0.037(3) 0.011(3) -0.001(2) -0.014(3)
N5 0.035(3) 0.073(4) 0.046(3) 0.001(3) -0.007(2) 0.013(3)
N6 0.036(3) 0.045(3) 0.031(3) 0.000(2) 0.002(2) 0.005(2)
C1 0.034(3) 0.037(4) 0.036(3) 0.008(3) 0.009(3) 0.005(3)
C2 0.045(4) 0.032(4) 0.031(3) 0.000(3) 0.004(3) 0.001(3)
C3 0.041(4) 0.065(5) 0.049(4) 0.019(4) 0.009(3) 0.005(3)
C4 0.081(6) 0.129(8) 0.059(5) 0.011(5) 0.032(4) 0.030(6)
C5 0.088(6) 0.102(7) 0.070(5) 0.048(5) 0.003(4) 0.019(5)
C6 0.039(4) 0.074(6) 0.085(5) 0.044(5) 0.002(4) -0.011(4)
C7 0.035(5) 0.168(11) 0.229(12) 0.124(9) 0.008(6) 0.010(6)
C8 0.089(7) 0.095(7) 0.074(6) 0.010(5) -0.022(5) -0.053(5)
C11 0.025(3) 0.044(4) 0.039(3) 0.010(3) 0.014(3) 0.010(3)
C12 0.040(4) 0.039(4) 0.031(3) 0.002(3) 0.011(3) 0.004(3)
C13 0.040(4) 0.051(5) 0.034(4) -0.011(3) 0.009(3) 0.009(3)
C14 0.067(5) 0.034(4) 0.085(6) 0.003(4) 0.004(4) 0.016(4)
C15 0.081(6) 0.049(5) 0.089(6) 0.022(5) -0.008(5) 0.026(4)
C16 0.067(5) 0.064(6) 0.065(5) 0.021(4) -0.008(4) 0.020(4)
C17 0.042(4) 0.047(4) 0.046(4) 0.010(3) -0.002(3) 0.010(3)
C18 0.026(3) 0.036(4) 0.043(4) 0.007(3) 0.003(3) 0.014(3)
C19 0.031(4) 0.042(4) 0.049(4) 0.002(3) 0.007(3) 0.010(3)
C21 0.040(4) 0.033(4) 0.039(4) 0.009(3) 0.010(3) 0.007(3)
C22 0.062(5) 0.065(5) 0.031(4) 0.005(3) -0.004(3) -0.001(4)
C23 0.085(6) 0.061(5) 0.051(4) 0.021(4) -0.012(4) 0.016(4)
C24 0.042(4) 0.047(4) 0.035(4) 0.004(3) 0.011(3) 0.000(3)
C25 0.066(5) 0.061(5) 0.092(6) 0.001(4) 0.030(4) 0.003(4)
C26 0.095(7) 0.089(8) 0.123(8) -0.004(6) 0.067(6) 0.006(6)
C27 0.075(6) 0.139(10) 0.081(7) 0.030(7) 0.041(5) -0.006(7)
C28 0.080(6) 0.068(6) 0.063(5) 0.030(4) 0.006(4) -0.019(4)
C29 0.055(4) 0.050(5) 0.055(4) 0.018(4) 0.005(3) 0.001(4)
C30 0.037(4) 0.035(4) 0.041(4) 0.009(3) 0.005(3) 0.003(3)
C31 0.049(4) 0.034(4) 0.048(4) 0.007(3) -0.008(3) -0.008(3)
C32 0.080(6) 0.070(5) 0.050(5) 0.000(4) -0.005(4) 0.024(4)
C33 0.096(7) 0.083(6) 0.057(5) -0.001(4) -0.013(5) 0.007(5)
C34 0.093(7) 0.097(7) 0.048(5) 0.013(5) -0.019(5) -0.007(5)
C35 0.058(5) 0.091(7) 0.075(6) 0.032(5) -0.022(4) -0.004(5)
C36 0.062(5) 0.065(5) 0.066(5) 0.019(4) -0.006(4) 0.003(4)
C37 0.033(4) 0.044(4) 0.038(4) 0.002(3) -0.003(3) 0.009(3)
C38 0.067(6) 0.133(8) 0.079(6) 0.009(5) -0.018(4) 0.051(5)
C39 0.039(4) 0.109(7) 0.091(6) 0.013(5) 0.019(4) 0.016(4)
C40 0.044(4) 0.049(4) 0.028(3) 0.007(3) -0.004(3) 0.014(3)
C41 0.081(5) 0.045(5) 0.045(4) 0.003(3) -0.005(3) 0.013(4)
C42 0.104(7) 0.062(6) 0.057(5) -0.009(4) -0.018(4) 0.027(5)
C43 0.086(6) 0.103(8) 0.040(5) 0.005(5) 0.008(4) 0.044(6)
C44 0.078(6) 0.087(7) 0.050(5) 0.033(4) 0.007(4) 0.021(5)
C45 0.061(5) 0.059(5) 0.040(4) 0.014(3) -0.005(3) 0.012(4)
C51 0.34(3) 0.069(8) 0.26(2) 0.012(11) -0.27(2) -0.029(12)
N7 0.34(3) 0.39(3) 0.21(3) -0.14(2) -0.05(2) -0.19(3)
C52 0.147(15) 0.37(3) 0.154(18) -0.096(19) -0.004(13) -0.082(16)
B3 0.047(4) 0.043(5) 0.026(4) 0.005(3) 0.006(3) 0.004(4)
B4 0.046(5) 0.061(6) 0.044(4) 0.009(4) 0.018(3) 0.015(4)
B5 0.053(5) 0.044(5) 0.052(5) 0.012(4) 0.015(4) 0.020(4)
B6 0.040(4) 0.043(5) 0.040(4) 0.008(3) 0.001(3) 0.011(4)
B7 0.073(6) 0.035(5) 0.037(4) -0.009(3) 0.001(4) 0.002(4)
B8 0.080(6) 0.050(5) 0.042(5) -0.006(4) 0.018(4) 0.021(5)
B9 0.075(6) 0.052(6) 0.061(5) 0.012(4) 0.031(4) 0.029(5)
B10 0.062(5) 0.058(6) 0.061(5) 0.019(4) 0.021(4) 0.027(5)
B11 0.060(5) 0.031(4) 0.056(5) 0.009(4) 0.014(4) 0.010(4)
B12 0.095(7) 0.036(5) 0.068(6) 0.002(4) 0.029(5) 0.025(5)

loop_
_geom_bond_atom_site_label_1
_geom_bond_atom_site_label_2
_geom_bond_distance
_geom_bond_site_symmetry_2
_geom_bond_publ_flag
P1 N1 1.651(5) . ?
P1 C11 1.821(6) . ?
P1 C2 1.893(6) . ?
Zr1 O2 2.103(4) . ?
Zr1 O1 2.123(3) . ?
Zr1 O3 2.160(3) . ?
Zr1 N6 2.184(4) . ?
Zr1 C1 2.399(6) . ?
Zr1 C12 2.466(5) . ?
Zr1 C13 2.480(5) . ?
Zr1 C11 2.567(5) . ?
Zr1 C37 2.607(6) . ?
Zr1 C19 2.650(5) . ?
Zr1 C18 2.673(5) . ?
O1 C21 1.276(6) . ?
O2 C30 1.293(6) . ?
O3 C37 1.284(6) . ?
N1 C3 1.480(7) . ?
N1 C6 1.497(7) . ?
N2 C21 1.316(6) . ?
N2 C22 1.457(7) . ?
N2 C23 1.467(7) . ?
N3 C21 1.373(7) . ?
N3 C30 1.449(6) . ?
N3 C24 1.451(7) . ?
N4 C30 1.258(7) . ?
N4 C31 1.409(7) . ?
N5 C37 1.331(7) . ?
N5 C38 1.448(7) . ?
N5 C39 1.484(7) . ?
N6 C37 1.351(6) . ?
N6 C40 1.414(6) . ?
C1 C2 1.707(8) . ?
C1 B6 1.718(8) . ?
C1 B3 1.726(8) . ?
C1 B5 1.729(9) . ?
C1 B4 1.731(8) . ?
C2 B3 1.694(8) . ?
C2 B6 1.697(8) . ?
C2 B11 1.703(9) . ?
C2 B7 1.710(8) . ?
C3 C5 1.514(9) . ?
C3 C4 1.535(8) . ?
C6 C7 1.501(9) . ?
C6 C8 1.535(10) . ?
C11 C12 1.424(7) . ?
C11 C18 1.441(7) . ?
C12 C13 1.386(8) . ?
C13 C19 1.424(8) . ?
C14 C15 1.327(9) . ?
C14 C19 1.430(8) . ?
C15 C16 1.432(9) . ?
C16 C17 1.360(8) . ?
C17 C18 1.418(7) . ?
C18 C19 1.441(8) . ?
C24 C29 1.360(8) . ?
C24 C25 1.373(8) . ?
C25 C26 1.384(10) . ?
C26 C27 1.353(11) . ?
C27 C28 1.340(10) . ?
C28 C29 1.376(8) . ?
C31 C32 1.373(8) . ?
C31 C36 1.377(8) . ?
C32 C33 1.397(9) . ?
C33 C34 1.328(10) . ?
C34 C35 1.391(10) . ?
C35 C36 1.384(9) . ?
C40 C41 1.378(8) . ?
C40 C45 1.393(8) . ?
C41 C42 1.379(8) . ?
C42 C43 1.362(10) . ?
C43 C44 1.368(10) . ?
C44 C45 1.405(8) . ?
C51 N7 1.491(8) . ?
N7 C52 1.208(8) . ?
B3 B4 1.746(9) . ?
B3 B8 1.767(9) . ?
B3 B7 1.792(10) . ?
B4 B5 1.763(10) . ?
B4 B8 1.773(11) . ?
B4 B9 1.782(10) . ?
B5 B10 1.759(11) . ?
B5 B6 1.769(9) . ?
B5 B9 1.781(10) . ?
B6 B10 1.767(10) . ?
B6 B11 1.788(10) . ?
B7 B12 1.752(11) . ?
B7 B11 1.763(10) . ?
B7 B8 1.758(11) . ?
B8 B9 1.765(11) . ?
B8 B12 1.771(11) . ?
B9 B12 1.743(12) . ?
B9 B10 1.769(10) . ?
B10 B11 1.759(10) . ?
B10 B12 1.770(12) . ?
B11 B12 1.776(10) . ?
